data_1537541
loop_
_publ_author_name
'Komiyama, Yoshimichi'

_publ_section_title
;
 The crystal structure of potassium tetranitro-diammine-cobaltate(III),
 K[Co(NH~3~)~2~(NO~2~)~4~]
;
_journal_issue 3
_journal_name_full 'Bulletin of the Chemical Society of Japan'
_journal_page_first 300
_journal_page_last 304
_journal_paper_doi 10.1246/bcsj.29.300
_journal_volume 29
_journal_year 1956
_chemical_formula_sum 'Co H6 K N6 O8'
_chemical_name_systematic 'K (Co (N H3)2 (N O2)4)'
_space_group_IT_number 19
_symmetry_space_group_name_Hall 'P 2ac 2ab'
_symmetry_space_group_name_H-M 'P 21 21 21'
_cell_angle_alpha 90
_cell_angle_beta 90
_cell_angle_gamma 90
_cell_formula_units_Z 4
_cell_length_a 11.38
_cell_length_b 12.95
_cell_length_c 6.76
_cell_volume 996.228
_citation_journal_id_ASTM BCSJA8
_cod_data_source_file Komiyama_BCSJA8_1956_981.cif
_cod_data_source_block H6Co1K1N6O8
_cod_original_formula_sum 'H6 Co1 K1 N6 O8'
_cod_database_code 1537541

loop_
_symmetry_equiv_pos_as_xyz
x,y,z
-x+1/2,-y,z+1/2
x+1/2,-y+1/2,-z
-x,y+1/2,-z+1/2

loop_
_atom_site_label
_atom_site_type_symbol
_atom_site_fract_x
_atom_site_fract_y
_atom_site_fract_z
_atom_site_occupancy
_atom_site_U_iso_or_equiv
_atom_site_attached_hydrogens
K1 K+1 0.367 0.473 0.695 1 0.0 0
O6 O-2 0.4 0.072 -0.078 1 0.0 0
N6 N+3 0.531 0.078 0.266 1 0.0 0
N4 N+3 0.306 0.305 0.234 1 0.0 0
N2 N-3 0.312 0.118 0.436 1 0.0 3
O1 O-2 0.514 0.226 0.632 1 0.0 0
Co1 Co+3 0.419 0.1915 0.25 1 0.0 0
O8 O-2 0.617 0.08 0.163 1 0.0 0
O4 O-2 0.247 0.332 0.383 1 0.0 0
O3 O-2 0.29 0.353 0.083 1 0.0 0
N1 N-3 0.528 0.265 0.064 1 0.0 3
O2 O-2 0.543 0.35 0.442 1 0.0 0
O7 O-2 0.507 0.005 0.376 1 0.0 0
N5 N+3 0.338 0.119 0.034 1 0.0 0
N3 N+3 0.5 0.264 0.466 1 0.0 0
O5 O-2 0.232 0.112 0.017 1 0.0 0
